data_2221113
loop_
_publ_author_name
'Koch, Pierre'
'Schollmeyer, Dieter'
'Laufer, Stefan'

_publ_section_title
;
 4-[5-(4-Fluorophenyl)-1<i>H</i>-imidazol-4-yl]pyridine
;
_journal_coeditor_code IM2099
_journal_issue 3
_journal_name_full 'Acta Crystallographica Section E'
_journal_page_first o573
_journal_paper_doi 10.1107/S1600536809005650
_journal_volume 65
_journal_year 2009
_chemical_formula_iupac 'C14 H10 F N3'
_chemical_formula_moiety 'C14 H10 F N3'
_chemical_formula_sum 'C14 H10 F N3'
_chemical_formula_weight 239.25
_chemical_melting_point 285.5
_chemical_name_systematic
;
4-[5-(4-Fluorophenyl)-1<i>H</i>-imidazol-4-yl]pyridine
;
_space_group_IT_number 61
_symmetry_cell_setting orthorhombic
_symmetry_space_group_name_Hall '-P 2ac 2ab'
_symmetry_space_group_name_H-M 'P b c a'
_atom_sites_solution_hydrogens geom
_atom_sites_solution_primary direct
_atom_sites_solution_secondary difmap
_audit_creation_method SHELXL-97
_cell_angle_alpha 90.00
_cell_angle_beta 90.00
_cell_angle_gamma 90.00
_cell_formula_units_Z 8
_cell_length_a 9.217(2)
_cell_length_b 8.1064(5)
_cell_length_c 30.665(5)
_cell_measurement_reflns_used 25
_cell_measurement_temperature 193(2)
_cell_measurement_theta_max 53
_cell_measurement_theta_min 31
_cell_volume 2291.2(6)
_computing_cell_refinement '<i>CAD-4 Software</i> (Enraf--Nonius, 1989)'
_computing_data_collection '<i>CAD-4 Software</i> (Enraf--Nonius, 1989)'
_computing_data_reduction 'CORINC (Dr\"ager & Gattow, 1971)'
_computing_molecular_graphics 'PLATON (Spek, 2009)'
_computing_publication_material 'PLATON (Spek, 2009)'
_computing_structure_refinement 'SHELXL97 (Sheldrick, 2008)'
_computing_structure_solution 'SIR97 (Altomare <i>et al.</i>,  1999)'
_diffrn_ambient_temperature 193(2)
_diffrn_measured_fraction_theta_full 0.987
_diffrn_measured_fraction_theta_max 0.987
_diffrn_measurement_device \k-geometry
_diffrn_measurement_device_type 'Enraf--Nonius CAD-4'
_diffrn_measurement_method \w/2\q
_diffrn_radiation_monochromator graphite
_diffrn_radiation_type CuK\a
_diffrn_radiation_wavelength 1.54178
_diffrn_reflns_av_R_equivalents 0.0000
_diffrn_reflns_av_sigmaI/netI 0.0310
_diffrn_reflns_limit_h_max 11
_diffrn_reflns_limit_h_min 0
_diffrn_reflns_limit_k_max 9
_diffrn_reflns_limit_k_min 0
_diffrn_reflns_limit_l_max 0
_diffrn_reflns_limit_l_min -36
_diffrn_reflns_number 2121
_diffrn_reflns_theta_full 69.58
_diffrn_reflns_theta_max 69.58
_diffrn_reflns_theta_min 2.88
_diffrn_standards_decay_% 2
_diffrn_standards_interval_time 60
_diffrn_standards_number 3
_exptl_absorpt_coefficient_mu 0.797
_exptl_absorpt_correction_type none
_exptl_crystal_colour colourless
_exptl_crystal_density_diffrn 1.387
_exptl_crystal_density_method 'not measured'
_exptl_crystal_description needle
_exptl_crystal_F_000 992
_exptl_crystal_size_max 0.54
_exptl_crystal_size_mid 0.20
_exptl_crystal_size_min 0.13
_refine_diff_density_max 0.576
_refine_diff_density_min -0.539
_refine_ls_extinction_method none
_refine_ls_goodness_of_fit_ref 1.088
_refine_ls_hydrogen_treatment constr
_refine_ls_matrix_type full
_refine_ls_number_parameters 163
_refine_ls_number_reflns 2121
_refine_ls_number_restraints 0
_refine_ls_restrained_S_all 1.088
_refine_ls_R_factor_all 0.0891
_refine_ls_R_factor_gt 0.0764
_refine_ls_shift/su_max 0.000
_refine_ls_shift/su_mean 0.000
_refine_ls_structure_factor_coef Fsqd
_refine_ls_weighting_details 'calc w=1/[\s^2^(Fo^2^)+(0.1422P)^2^+0.0554P] where P=(Fo^2^+2Fc^2^)/3'
_refine_ls_weighting_scheme calc
_refine_ls_wR_factor_obs 0.1891
_refine_ls_wR_factor_ref 0.2010
_reflns_number_gt 1707
_reflns_number_total 2121
_reflns_threshold_expression I>2\s(I)
_cod_data_source_file im2099.cif
_cod_data_source_block I
_cod_original_cell_volume 2291.1(6)
_cod_database_code 2221113
_cod_database_fobs_code 2221113

loop_
_symmetry_equiv_pos_as_xyz
'x, y, z'
'-x+1/2, -y, z+1/2'
'x+1/2, -y+1/2, -z'
'-x, y+1/2, -z+1/2'
'-x, -y, -z'
'x-1/2, y, -z-1/2'
'-x-1/2, y-1/2, z'
'x, -y-1/2, z-1/2'

loop_
_atom_site_type_symbol
_atom_site_label
_atom_site_fract_x
_atom_site_fract_y
_atom_site_fract_z
_atom_site_U_iso_or_equiv
_atom_site_adp_type
_atom_site_calc_flag
_atom_site_refinement_flags
_atom_site_occupancy
_atom_site_disorder_assembly
_atom_site_disorder_group
F F1 0.0873(2) 0.0708(3) 0.21998(6) 0.0596(6) Uani d . 1 . .
N N1 -0.0150(2) 0.2988(2) 0.42177(7) 0.0243(5) Uani d . 1 . .
H H1 -0.1070 0.2883 0.4130 0.029 Uiso d R 1 . .
C C2 0.1085(2) 0.2755(3) 0.39720(8) 0.0224(5) Uani d . 1 . .
C C3 0.2212(3) 0.3123(3) 0.42585(8) 0.0227(5) Uani d . 1 . .
N N4 0.1672(2) 0.3595(3) 0.46674(7) 0.0285(5) Uani d . 1 . .
C C5 0.0257(3) 0.3479(3) 0.46279(9) 0.0279(6) Uani d . 1 . .
H H5 -0.0408 0.3708 0.4857 0.033 Uiso calc R 1 . .
C C6 0.1015(2) 0.2250(3) 0.35030(8) 0.0228(5) Uani d . 1 . .
C C7 0.1984(3) 0.2872(3) 0.31898(9) 0.0286(6) Uani d . 1 . .
H H7 0.2682 0.3669 0.3277 0.034 Uiso calc R 1 . .
C C8 0.1955(3) 0.2353(3) 0.27519(9) 0.0338(6) Uani d . 1 . .
H H8 0.2639 0.2764 0.2547 0.041 Uiso calc R 1 . .
C C9 0.0907(3) 0.1233(3) 0.26276(9) 0.0365(7) Uani d . 1 . .
C C10 -0.0096(3) 0.0625(3) 0.29215(9) 0.0353(6) Uani d . 1 . .
H H10 -0.0819 -0.0131 0.2828 0.042 Uiso calc R 1 . .
C C11 -0.0043(3) 0.1128(3) 0.33599(8) 0.0274(6) Uani d . 1 . .
H H11 -0.0731 0.0705 0.3562 0.033 Uiso calc R 1 . .
C C12 0.3785(3) 0.3036(3) 0.41935(8) 0.0216(5) Uani d . 1 . .
C C13 0.4700(3) 0.4057(3) 0.44398(8) 0.0246(5) Uani d . 1 . .
H H13 0.4299 0.4814 0.4643 0.030 Uiso calc R 1 . .
C C14 0.6182(3) 0.3961(3) 0.43855(8) 0.0282(6) Uani d . 1 . .
H H14 0.6783 0.4650 0.4559 0.034 Uiso calc R 1 . .
N N15 0.6824(2) 0.2927(3) 0.40951(7) 0.0287(5) Uani d . 1 . .
C C16 0.5937(3) 0.1937(3) 0.38606(9) 0.0290(6) Uani d . 1 . .
H H16 0.6367 0.1193 0.3659 0.035 Uiso calc R 1 . .
C C17 0.4456(3) 0.1942(3) 0.38966(8) 0.0264(6) Uani d . 1 . .
H H17 0.3885 0.1218 0.3724 0.032 Uiso calc R 1 . .

loop_
_atom_site_aniso_label
_atom_site_aniso_U_11
_atom_site_aniso_U_22
_atom_site_aniso_U_33
_atom_site_aniso_U_12
_atom_site_aniso_U_13
_atom_site_aniso_U_23
F1 0.0846(15) 0.0588(13) 0.0354(10) -0.0016(11) -0.0071(9) -0.0100(9)
N1 0.0210(10) 0.0106(9) 0.0414(12) -0.0012(7) 0.0000(8) -0.0015(8)
C2 0.0225(11) 0.0050(10) 0.0398(14) 0.0003(7) 0.0019(9) 0.0031(9)
C3 0.0277(13) 0.0048(10) 0.0355(12) -0.0005(8) 0.0005(9) 0.0007(8)
N4 0.0293(11) 0.0182(10) 0.0379(12) -0.0021(8) 0.0020(9) -0.0029(8)
C5 0.0273(12) 0.0166(11) 0.0399(14) -0.0008(9) 0.0058(10) -0.0027(10)
C6 0.0234(11) 0.0078(10) 0.0371(13) 0.0037(8) -0.0022(9) 0.0011(9)
C7 0.0308(12) 0.0139(11) 0.0410(15) 0.0016(9) -0.0012(10) 0.0027(10)
C8 0.0379(14) 0.0257(13) 0.0377(15) 0.0053(10) 0.0035(11) 0.0069(11)
C9 0.0499(17) 0.0278(14) 0.0319(14) 0.0083(11) -0.0085(12) -0.0012(11)
C10 0.0383(14) 0.0215(12) 0.0460(16) -0.0033(11) -0.0113(12) -0.0041(11)
C11 0.0277(12) 0.0139(11) 0.0407(14) -0.0017(9) -0.0044(10) 0.0020(9)
C12 0.0239(12) 0.0070(10) 0.0337(13) -0.0007(8) -0.0014(9) 0.0044(8)
C13 0.0282(12) 0.0151(11) 0.0306(12) -0.0020(9) -0.0004(9) -0.0006(9)
C14 0.0294(13) 0.0194(12) 0.0357(13) -0.0036(9) -0.0039(10) -0.0016(10)
N15 0.0231(10) 0.0223(11) 0.0408(12) 0.0008(8) -0.0016(9) 0.0022(9)
C16 0.0286(13) 0.0156(12) 0.0429(15) 0.0050(9) -0.0006(10) -0.0024(10)
C17 0.0273(12) 0.0091(10) 0.0427(15) -0.0001(9) -0.0044(10) -0.0017(9)

loop_
_atom_type_symbol
_atom_type_description
_atom_type_scat_dispersion_real
_atom_type_scat_dispersion_imag
_atom_type_scat_source
C C 0.0181 0.0091 'International Tables Vol C Tables 4.2.6.8 and 6.1.1.4'
H H 0.0000 0.0000 'International Tables Vol C Tables 4.2.6.8 and 6.1.1.4'
N N 0.0311 0.0180 'International Tables Vol C Tables 4.2.6.8 and 6.1.1.4'
F F 0.0727 0.0534 'International Tables Vol C Tables 4.2.6.8 and 6.1.1.4'

loop_
_geom_angle_atom_site_label_1
_geom_angle_atom_site_label_2
_geom_angle_atom_site_label_3
_geom_angle_site_symmetry_1
_geom_angle_site_symmetry_3
_geom_angle
_geom_angle_publ_flag
C5 N1 C2 . . 108.4(2) ?
C5 N1 H1 . . 124.3 ?
C2 N1 H1 . . 127.3 ?
N1 C2 C3 . . 104.0(2) ?
N1 C2 C6 . . 121.9(2) ?
C3 C2 C6 . . 134.2(2) ?
C2 C3 N4 . . 111.0(2) ?
C2 C3 C12 . . 129.9(2) ?
N4 C3 C12 . . 119.0(2) ?
C5 N4 C3 . . 104.5(2) ?
N4 C5 N1 . . 112.1(2) ?
N4 C5 H5 . . 123.9 ?
N1 C5 H5 . . 123.9 ?
C11 C6 C7 . . 117.4(2) ?
C11 C6 C2 . . 120.5(2) ?
C7 C6 C2 . . 122.1(2) ?
C6 C7 C8 . . 122.2(2) ?
C6 C7 H7 . . 118.9 ?
C8 C7 H7 . . 118.9 ?
C9 C8 C7 . . 118.3(3) ?
C9 C8 H8 . . 120.9 ?
C7 C8 H8 . . 120.9 ?
C8 C9 F1 . . 118.8(3) ?
C8 C9 C10 . . 121.5(3) ?
F1 C9 C10 . . 119.7(3) ?
C9 C10 C11 . . 119.8(2) ?
C9 C10 H10 . . 120.1 ?
C11 C10 H10 . . 120.1 ?
C6 C11 C10 . . 120.7(2) ?
C6 C11 H11 . . 119.6 ?
C10 C11 H11 . . 119.6 ?
C13 C12 C17 . . 117.0(2) ?
C13 C12 C3 . . 119.6(2) ?
C17 C12 C3 . . 123.4(2) ?
C14 C13 C12 . . 119.8(2) ?
C14 C13 H13 . . 120.1 ?
C12 C13 H13 . . 120.1 ?
N15 C14 C13 . . 123.1(2) ?
N15 C14 H14 . . 118.5 ?
C13 C14 H14 . . 118.5 ?
C16 N15 C14 . . 116.8(2) ?
N15 C16 C17 . . 123.9(2) ?
N15 C16 H16 . . 118.0 ?
C17 C16 H16 . . 118.0 ?
C16 C17 C12 . . 119.3(2) ?
C16 C17 H17 . . 120.3 ?
C12 C17 H17 . . 120.3 ?

loop_
_geom_bond_atom_site_label_1
_geom_bond_atom_site_label_2
_geom_bond_site_symmetry_2
_geom_bond_distance
_geom_bond_publ_flag
F1 C9 . 1.380(3) ?
N1 C5 . 1.372(3) ?
N1 C2 . 1.378(3) ?
N1 H1 . 0.8936 ?
C2 C3 . 1.393(3) ?
C2 C6 . 1.496(3) ?
C3 N4 . 1.402(3) ?
C3 C12 . 1.465(3) ?
N4 C5 . 1.313(3) ?
C5 H5 . 0.9500 ?
C6 C11 . 1.403(3) ?
C6 C7 . 1.405(3) ?
C7 C8 . 1.407(4) ?
C7 H7 . 0.9500 ?
C8 C9 . 1.379(4) ?
C8 H8 . 0.9500 ?
C9 C10 . 1.382(4) ?
C10 C11 . 1.406(4) ?
C10 H10 . 0.9500 ?
C11 H11 . 0.9500 ?
C12 C13 . 1.402(3) ?
C12 C17 . 1.414(3) ?
C13 C14 . 1.379(3) ?
C13 H13 . 0.9500 ?
C14 N15 . 1.359(3) ?
C14 H14 . 0.9500 ?
N15 C16 . 1.353(3) ?
C16 C17 . 1.370(3) ?
C16 H16 . 0.9500 ?
C17 H17 . 0.9500 ?

loop_
_geom_hbond_atom_site_label_D
_geom_hbond_atom_site_label_H
_geom_hbond_atom_site_label_A
_geom_hbond_site_symmetry_A
_geom_hbond_distance_DH
_geom_hbond_distance_HA
_geom_hbond_distance_DA
_geom_hbond_angle_DHA
N1 H1 N15 1_455 0.89 1.94 2.815(3) 164

loop_
_geom_torsion_atom_site_label_1
_geom_torsion_atom_site_label_2
_geom_torsion_atom_site_label_3
_geom_torsion_atom_site_label_4
_geom_torsion_site_symmetry_1
_geom_torsion_site_symmetry_2
_geom_torsion_site_symmetry_3
_geom_torsion_site_symmetry_4
_geom_torsion
_geom_torsion_publ_flag
C5 N1 C2 C3 . . . . 0.3(2) ?
C5 N1 C2 C6 . . . . -178.6(2) ?
N1 C2 C3 N4 . . . . -0.9(2) ?
C6 C2 C3 N4 . . . . 177.8(2) ?
N1 C2 C3 C12 . . . . 177.2(2) ?
C6 C2 C3 C12 . . . . -4.1(4) ?
C2 C3 N4 C5 . . . . 1.2(2) ?
C12 C3 N4 C5 . . . . -177.14(19) ?
C3 N4 C5 N1 . . . . -1.0(3) ?
C2 N1 C5 N4 . . . . 0.4(3) ?
N1 C2 C6 C11 . . . . -37.4(3) ?
C3 C2 C6 C11 . . . . 144.1(2) ?
N1 C2 C6 C7 . . . . 142.3(2) ?
C3 C2 C6 C7 . . . . -36.3(4) ?
C11 C6 C7 C8 . . . . -2.7(3) ?
C2 C6 C7 C8 . . . . 177.6(2) ?
C6 C7 C8 C9 . . . . 2.0(4) ?
C7 C8 C9 F1 . . . . -179.6(2) ?
C7 C8 C9 C10 . . . . 0.0(4) ?
C8 C9 C10 C11 . . . . -1.1(4) ?
F1 C9 C10 C11 . . . . 178.5(2) ?
C7 C6 C11 C10 . . . . 1.6(3) ?
C2 C6 C11 C10 . . . . -178.8(2) ?
C9 C10 C11 C6 . . . . 0.2(4) ?
C2 C3 C12 C13 . . . . 153.7(2) ?
N4 C3 C12 C13 . . . . -28.4(3) ?
C2 C3 C12 C17 . . . . -27.5(4) ?
N4 C3 C12 C17 . . . . 150.5(2) ?
C17 C12 C13 C14 . . . . 0.0(3) ?
C3 C12 C13 C14 . . . . 178.9(2) ?
C12 C13 C14 N15 . . . . 1.1(4) ?
C13 C14 N15 C16 . . . . -1.5(4) ?
C14 N15 C16 C17 . . . . 0.9(4) ?
N15 C16 C17 C12 . . . . 0.1(4) ?
C13 C12 C17 C16 . . . . -0.5(3) ?
C3 C12 C17 C16 . . . . -179.4(2) ?

loop_
_cod_related_entry_id
_cod_related_entry_database
_cod_related_entry_code
1 ChemSpider 580940
